data_7161172
loop_
_publ_author_name
'Gahlaut, Puneet Singh'
'Shekhawat, Bhawana'
'Lama, Prem'
'Jana, Barun'

_publ_section_title
;
 Synthesis of mesoionic carbene-triazole based Pd(II) complex: promoting
 C-H activation toward N-aryl carbazoles
;
_journal_name_full 'Organic &amp; Biomolecular Chemistry'
_journal_paper_doi 10.1039/D6OB00378H
_journal_year 2026
_chemical_formula_sum 'C16 H16 Cl2 N4 O Pd'
_chemical_formula_weight 457.63
_space_group_crystal_system monoclinic
_space_group_IT_number 14
_space_group_name_Hall '-P 2ybc'
_space_group_name_H-M_alt 'P 1 21/c 1'
_atom_sites_solution_hydrogens geom
_atom_sites_solution_primary direct
_atom_sites_solution_secondary difmap
_audit_creation_method SHELXL-2019/2
_audit_update_record
;
2025-12-17 deposited with the CCDC.	2026-05-19 downloaded from the CCDC.
;
_cell_angle_alpha 90
_cell_angle_beta 95.896(3)
_cell_angle_gamma 90
_cell_formula_units_Z 4
_cell_length_a 9.0409(10)
_cell_length_b 7.1271(8)
_cell_length_c 27.278(3)
_cell_measurement_reflns_used 9972
_cell_measurement_temperature 100(2)
_cell_measurement_theta_max 28.26
_cell_measurement_theta_min 2.59
_cell_volume 1748.4(3)
_computing_cell_refinement 'Bruker SAINT'
_computing_data_collection 'Bruker APEX3'
_computing_data_reduction 'Bruker SAINT'
_computing_structure_refinement 'SHELXL-2019/2 (Sheldrick, 2019)'
_diffrn_ambient_temperature 100(2)
_diffrn_measured_fraction_theta_full 0.999
_diffrn_measured_fraction_theta_max 0.999
_diffrn_measurement_device_type 'Bruker APEX-III detector'
_diffrn_measurement_method '\f and \w scans'
_diffrn_radiation_type MoK\a
_diffrn_radiation_wavelength 0.71073
_diffrn_reflns_av_R_equivalents 0.0459
_diffrn_reflns_av_unetI/netI 0.0274
_diffrn_reflns_Laue_measured_fraction_full 0.999
_diffrn_reflns_Laue_measured_fraction_max 0.999
_diffrn_reflns_limit_h_max 10
_diffrn_reflns_limit_h_min -10
_diffrn_reflns_limit_k_max 8
_diffrn_reflns_limit_k_min -8
_diffrn_reflns_limit_l_max 32
_diffrn_reflns_limit_l_min -32
_diffrn_reflns_number 22061
_diffrn_reflns_point_group_measured_fraction_full 0.999
_diffrn_reflns_point_group_measured_fraction_max 0.999
_diffrn_reflns_theta_full 24.998
_diffrn_reflns_theta_max 24.998
_diffrn_reflns_theta_min 2.955
_exptl_absorpt_coefficient_mu 1.377
_exptl_absorpt_correction_type multi-scan
_exptl_absorpt_process_details SADABS
_exptl_crystal_colour brown
_exptl_crystal_density_diffrn 1.739
_exptl_crystal_description block
_exptl_crystal_F_000 912
_exptl_crystal_size_max 0.260
_exptl_crystal_size_mid 0.220
_exptl_crystal_size_min 0.200
_exptl_transmission_factor_max 0.7457
_exptl_transmission_factor_min 0.6524
_refine_diff_density_max 0.647
_refine_diff_density_min -1.679
_refine_diff_density_rms 0.129
_refine_ls_extinction_method none
_refine_ls_goodness_of_fit_ref 1.441
_refine_ls_hydrogen_treatment constr
_refine_ls_matrix_type full
_refine_ls_number_parameters 219
_refine_ls_number_reflns 3082
_refine_ls_number_restraints 0
_refine_ls_restrained_S_all 1.441
_refine_ls_R_factor_all 0.0582
_refine_ls_R_factor_gt 0.0555
_refine_ls_shift/su_max 0.000
_refine_ls_shift/su_mean 0.000
_refine_ls_structure_factor_coef Fsqd
_refine_ls_weighting_details 'w=1/[\s^2^(Fo^2^)+10.6298P] where P=(Fo^2^+2Fc^2^)/3'
_refine_ls_weighting_scheme calc
_refine_ls_wR_factor_gt 0.0984
_refine_ls_wR_factor_ref 0.0992
_reflns_Friedel_coverage 0.000
_reflns_number_gt 2956
_reflns_number_total 3082
_reflns_threshold_expression 'I > 2\s(I)'
_cod_data_source_file d6ob00378h2.cif
_cod_data_source_block 21aprc
_cod_original_sg_symbol_H-M 'P 21/c'
_cod_database_code 7161172
_shelx_shelxl_version_number 2019/2
_shelx_space_group_comment
;
The symmetry employed for this shelxl refinement is uniquely defined
by the following loop, which should always be used as a source of
symmetry information in preference to the above space-group names.
They are only intended as comments.
;
_shelx_estimated_absorpt_t_min 0.716
_shelx_estimated_absorpt_t_max 0.770

loop_
_space_group_symop_operation_xyz
'x, y, z'
'-x, y+1/2, -z+1/2'
'-x, -y, -z'
'x, -y-1/2, z-1/2'

loop_
_atom_site_label
_atom_site_type_symbol
_atom_site_fract_x
_atom_site_fract_y
_atom_site_fract_z
_atom_site_U_iso_or_equiv
_atom_site_adp_type
_atom_site_occupancy
_atom_site_site_symmetry_order
_atom_site_calc_flag
_atom_site_refinement_flags_posn
_atom_site_refinement_flags_adp
_atom_site_refinement_flags_occupancy
_atom_site_disorder_assembly
_atom_site_disorder_group
Pd1 Pd 0.55136(5) 0.20791(6) 0.52617(2) 0.01327(13) Uani 1 1 d . . . . .
Cl1 Cl 0.71855(15) 0.1287(2) 0.59559(5) 0.0188(3) Uani 1 1 d . . . . .
Cl2 Cl 0.74357(15) 0.3025(2) 0.48309(5) 0.0192(3) Uani 1 1 d . . . . .
O1 O 0.4599(4) 0.3118(6) 0.34825(14) 0.0207(9) Uani 1 1 d . . . . .
N1 N 0.3659(5) 0.1379(6) 0.56087(17) 0.0127(10) Uani 1 1 d . . . . .
N2 N 0.2551(5) 0.2434(6) 0.48742(17) 0.0134(10) Uani 1 1 d . . . . .
N3 N 0.1425(5) 0.2845(7) 0.45332(17) 0.0192(11) Uani 1 1 d . . . . .
N4 N 0.2129(5) 0.3492(7) 0.41725(17) 0.0166(10) Uani 1 1 d . . . . .
C1 C 0.3639(7) 0.0636(8) 0.6059(2) 0.0179(12) Uani 1 1 d . . . . .
H1 H 0.455389 0.035851 0.624798 0.022 Uiso 1 1 calc R U . . .
C2 C 0.2316(6) 0.0263(8) 0.6255(2) 0.0202(13) Uani 1 1 d . . . . .
H2 H 0.232061 -0.027892 0.657343 0.024 Uiso 1 1 calc R U . . .
C3 C 0.0987(6) 0.0692(8) 0.5980(2) 0.0194(13) Uani 1 1 d . . . . .
H3 H 0.007038 0.046139 0.611080 0.023 Uiso 1 1 calc R U . . .
C4 C 0.0991(6) 0.1455(8) 0.5514(2) 0.0185(13) Uani 1 1 d . . . . .
H4 H 0.009312 0.177976 0.532044 0.022 Uiso 1 1 calc R U . . .
C5 C 0.2353(6) 0.1723(7) 0.5343(2) 0.0124(11) Uani 1 1 d . . . . .
C6 C 0.3955(6) 0.2741(8) 0.4734(2) 0.0149(12) Uani 1 1 d . . . . .
C7 C 0.3648(6) 0.3452(8) 0.4266(2) 0.0149(12) Uani 1 1 d . . . . .
C8 C 0.1240(7) 0.4150(9) 0.3730(2) 0.0262(15) Uani 1 1 d . . . . .
H8A H 0.151583 0.345178 0.344332 0.039 Uiso 1 1 calc R U . . .
H8B H 0.142424 0.549090 0.368398 0.039 Uiso 1 1 calc R U . . .
H8C H 0.018357 0.395112 0.376436 0.039 Uiso 1 1 calc R U . . .
C9 C 0.4660(6) 0.4234(8) 0.3924(2) 0.0171(12) Uani 1 1 d . . . . .
H9A H 0.436723 0.554146 0.383848 0.021 Uiso 1 1 calc R U . . .
H9B H 0.568977 0.425055 0.408738 0.021 Uiso 1 1 calc R U . . .
C10 C 0.5682(7) 0.3520(8) 0.3177(2) 0.0182(13) Uani 1 1 d . . . . .
C11 C 0.5648(7) 0.2460(9) 0.2746(2) 0.0247(14) Uani 1 1 d . . . . .
H11 H 0.488447 0.155749 0.267101 0.030 Uiso 1 1 calc R U . . .
C12 C 0.6724(7) 0.2723(9) 0.2428(2) 0.0269(14) Uani 1 1 d . . . . .
H12 H 0.669617 0.198774 0.213676 0.032 Uiso 1 1 calc R U . . .
C13 C 0.7852(7) 0.4049(10) 0.2526(2) 0.0276(15) Uani 1 1 d . . . . .
C14 C 0.7848(7) 0.5105(9) 0.2951(2) 0.0246(14) Uani 1 1 d . . . . .
H14 H 0.859796 0.602747 0.302179 0.029 Uiso 1 1 calc R U . . .
C15 C 0.6787(7) 0.4860(8) 0.3277(2) 0.0208(13) Uani 1 1 d . . . . .
H15 H 0.681406 0.560301 0.356663 0.025 Uiso 1 1 calc R U . . .
C16 C 0.9041(8) 0.4354(12) 0.2175(3) 0.0424(19) Uani 1 1 d . . . . .
H16A H 0.869531 0.529876 0.192838 0.064 Uiso 1 1 calc R U . . .
H16B H 0.922956 0.317058 0.200968 0.064 Uiso 1 1 calc R U . . .
H16C H 0.996050 0.478953 0.236197 0.064 Uiso 1 1 calc R U . . .

loop_
_atom_site_aniso_label
_atom_site_aniso_U_11
_atom_site_aniso_U_22
_atom_site_aniso_U_33
_atom_site_aniso_U_23
_atom_site_aniso_U_13
_atom_site_aniso_U_12
Pd1 0.0103(2) 0.0126(2) 0.0170(2) -0.00463(19) 0.00166(15) 0.00130(19)
Cl1 0.0129(7) 0.0185(7) 0.0241(8) -0.0046(6) -0.0018(6) 0.0026(6)
Cl2 0.0154(7) 0.0166(7) 0.0264(8) -0.0040(6) 0.0052(5) 0.0000(6)
O1 0.030(2) 0.016(2) 0.018(2) -0.0029(17) 0.0061(17) -0.0009(19)
N1 0.009(2) 0.010(2) 0.018(3) -0.0060(19) -0.0019(18) 0.0027(18)
N2 0.014(2) 0.005(2) 0.021(2) -0.0067(18) 0.0016(19) 0.0004(18)
N3 0.021(3) 0.016(2) 0.019(3) -0.004(2) -0.005(2) -0.002(2)
N4 0.020(3) 0.012(2) 0.017(3) -0.0007(19) 0.001(2) 0.003(2)
C1 0.021(3) 0.014(3) 0.019(3) -0.006(2) 0.003(2) 0.005(2)
C2 0.022(3) 0.017(3) 0.022(3) -0.004(2) 0.003(3) 0.000(3)
C3 0.019(3) 0.017(3) 0.024(3) -0.002(2) 0.009(2) -0.001(2)
C4 0.018(3) 0.015(3) 0.022(3) -0.006(2) 0.000(2) 0.003(2)
C5 0.016(3) 0.003(3) 0.018(3) -0.004(2) 0.001(2) 0.002(2)
C6 0.014(3) 0.010(3) 0.021(3) -0.010(2) 0.005(2) -0.003(2)
C7 0.013(3) 0.011(3) 0.020(3) -0.006(2) 0.000(2) -0.004(2)
C8 0.028(3) 0.024(3) 0.025(3) 0.001(3) -0.009(3) -0.002(3)
C9 0.021(3) 0.012(3) 0.018(3) -0.006(2) 0.002(2) 0.001(2)
C10 0.024(3) 0.013(3) 0.018(3) 0.001(2) 0.002(2) 0.002(2)
C11 0.027(3) 0.021(3) 0.025(3) -0.004(2) 0.000(3) 0.000(3)
C12 0.033(4) 0.028(4) 0.018(3) -0.009(3) -0.001(3) 0.004(3)
C13 0.025(3) 0.033(4) 0.025(4) 0.002(3) 0.004(3) 0.007(3)
C14 0.024(3) 0.027(3) 0.023(3) -0.001(3) 0.004(3) 0.000(3)
C15 0.026(3) 0.018(3) 0.018(3) -0.004(2) 0.000(3) 0.002(3)
C16 0.038(4) 0.061(5) 0.029(4) 0.000(4) 0.009(3) -0.002(4)

loop_
_atom_type_symbol
_atom_type_description
_atom_type_scat_dispersion_real
_atom_type_scat_dispersion_imag
_atom_type_scat_source
C C 0.0033 0.0016 'International Tables Vol C Tables 4.2.6.8 and 6.1.1.4'
H H 0.0000 0.0000 'International Tables Vol C Tables 4.2.6.8 and 6.1.1.4'
Cl Cl 0.1484 0.1585 'International Tables Vol C Tables 4.2.6.8 and 6.1.1.4'
N N 0.0061 0.0033 'International Tables Vol C Tables 4.2.6.8 and 6.1.1.4'
O O 0.0106 0.0060 'International Tables Vol C Tables 4.2.6.8 and 6.1.1.4'
Pd Pd -0.9988 1.0072 'International Tables Vol C Tables 4.2.6.8 and 6.1.1.4'

loop_
_geom_angle_atom_site_label_1
_geom_angle_atom_site_label_2
_geom_angle_atom_site_label_3
_geom_angle
_geom_angle_site_symmetry_1
_geom_angle_site_symmetry_3
_geom_angle_publ_flag
C6 Pd1 N1 80.7(2) . . ?
C6 Pd1 Cl2 94.48(16) . . ?
N1 Pd1 Cl2 174.89(13) . . ?
C6 Pd1 Cl1 173.76(16) . . ?
N1 Pd1 Cl1 93.28(13) . . ?
Cl2 Pd1 Cl1 91.43(5) . . ?
C10 O1 C9 115.0(4) . . ?
C1 N1 C5 118.2(5) . . ?
C1 N1 Pd1 127.1(4) . . ?
C5 N1 Pd1 114.7(4) . . ?
N3 N2 C6 115.4(5) . . ?
N3 N2 C5 123.5(4) . . ?
C6 N2 C5 121.1(5) . . ?
N4 N3 N2 101.9(4) . . ?
N3 N4 C7 114.1(5) . . ?
N3 N4 C8 117.8(5) . . ?
C7 N4 C8 128.0(5) . . ?
N1 C1 C2 121.6(5) . . ?
N1 C1 H1 119.2 . . ?
C2 C1 H1 119.2 . . ?
C3 C2 C1 118.9(6) . . ?
C3 C2 H2 120.6 . . ?
C1 C2 H2 120.6 . . ?
C4 C3 C2 120.1(5) . . ?
C4 C3 H3 119.9 . . ?
C2 C3 H3 119.9 . . ?
C5 C4 C3 117.0(5) . . ?
C5 C4 H4 121.5 . . ?
C3 C4 H4 121.5 . . ?
N1 C5 C4 124.0(5) . . ?
N1 C5 N2 111.7(5) . . ?
C4 C5 N2 124.2(5) . . ?
C7 C6 N2 102.2(5) . . ?
C7 C6 Pd1 146.0(4) . . ?
N2 C6 Pd1 111.7(4) . . ?
N4 C7 C6 106.4(5) . . ?
N4 C7 C9 123.2(5) . . ?
C6 C7 C9 130.1(5) . . ?
N4 C8 H8A 109.5 . . ?
N4 C8 H8B 109.5 . . ?
H8A C8 H8B 109.5 . . ?
N4 C8 H8C 109.5 . . ?
H8A C8 H8C 109.5 . . ?
H8B C8 H8C 109.5 . . ?
O1 C9 C7 110.2(5) . . ?
O1 C9 H9A 109.6 . . ?
C7 C9 H9A 109.6 . . ?
O1 C9 H9B 109.6 . . ?
C7 C9 H9B 109.6 . . ?
H9A C9 H9B 108.1 . . ?
O1 C10 C15 124.3(5) . . ?
O1 C10 C11 116.2(5) . . ?
C15 C10 C11 119.4(6) . . ?
C12 C11 C10 119.9(6) . . ?
C12 C11 H11 120.0 . . ?
C10 C11 H11 120.0 . . ?
C11 C12 C13 121.3(6) . . ?
C11 C12 H12 119.3 . . ?
C13 C12 H12 119.3 . . ?
C14 C13 C12 117.7(6) . . ?
C14 C13 C16 120.7(6) . . ?
C12 C13 C16 121.6(6) . . ?
C13 C14 C15 122.1(6) . . ?
C13 C14 H14 119.0 . . ?
C15 C14 H14 119.0 . . ?
C14 C15 C10 119.5(6) . . ?
C14 C15 H15 120.2 . . ?
C10 C15 H15 120.2 . . ?
C13 C16 H16A 109.5 . . ?
C13 C16 H16B 109.5 . . ?
H16A C16 H16B 109.5 . . ?
C13 C16 H16C 109.5 . . ?
H16A C16 H16C 109.5 . . ?
H16B C16 H16C 109.5 . . ?

loop_
_geom_bond_atom_site_label_1
_geom_bond_atom_site_label_2
_geom_bond_distance
_geom_bond_site_symmetry_2
_geom_bond_publ_flag
Pd1 C6 1.965(6) . ?
Pd1 N1 2.069(5) . ?
Pd1 Cl2 2.2968(14) . ?
Pd1 Cl1 2.3668(15) . ?
O1 C10 1.380(7) . ?
O1 C9 1.440(7) . ?
N1 C1 1.338(7) . ?
N1 C5 1.344(7) . ?
N2 N3 1.339(6) . ?
N2 C6 1.380(7) . ?
N2 C5 1.403(7) . ?
N3 N4 1.309(7) . ?
N4 C7 1.371(7) . ?
N4 C8 1.458(7) . ?
C1 C2 1.386(8) . ?
C1 H1 0.9500 . ?
C2 C3 1.384(8) . ?
C2 H2 0.9500 . ?
C3 C4 1.383(8) . ?
C3 H3 0.9500 . ?
C4 C5 1.374(8) . ?
C4 H4 0.9500 . ?
C6 C7 1.377(8) . ?
C7 C9 1.480(8) . ?
C8 H8A 0.9800 . ?
C8 H8B 0.9800 . ?
C8 H8C 0.9800 . ?
C9 H9A 0.9900 . ?
C9 H9B 0.9900 . ?
C10 C15 1.389(8) . ?
C10 C11 1.395(8) . ?
C11 C12 1.381(9) . ?
C11 H11 0.9500 . ?
C12 C13 1.396(9) . ?
C12 H12 0.9500 . ?
C13 C14 1.382(9) . ?
C13 C16 1.527(9) . ?
C14 C15 1.384(8) . ?
C14 H14 0.9500 . ?
C15 H15 0.9500 . ?
C16 H16A 0.9800 . ?
C16 H16B 0.9800 . ?
C16 H16C 0.9800 . ?

loop_
_geom_torsion_atom_site_label_1
_geom_torsion_atom_site_label_2
_geom_torsion_atom_site_label_3
_geom_torsion_atom_site_label_4
_geom_torsion
_geom_torsion_site_symmetry_1
_geom_torsion_site_symmetry_2
_geom_torsion_site_symmetry_3
_geom_torsion_site_symmetry_4
_geom_torsion_publ_flag
C6 N2 N3 N4 -2.2(6) . . . . ?
C5 N2 N3 N4 178.4(4) . . . . ?
N2 N3 N4 C7 1.9(6) . . . . ?
N2 N3 N4 C8 -178.2(5) . . . . ?
C5 N1 C1 C2 -1.4(8) . . . . ?
Pd1 N1 C1 C2 178.7(4) . . . . ?
N1 C1 C2 C3 -0.8(9) . . . . ?
C1 C2 C3 C4 0.9(9) . . . . ?
C2 C3 C4 C5 1.1(8) . . . . ?
C1 N1 C5 C4 3.7(8) . . . . ?
Pd1 N1 C5 C4 -176.4(4) . . . . ?
C1 N1 C5 N2 -177.8(4) . . . . ?
Pd1 N1 C5 N2 2.0(5) . . . . ?
C3 C4 C5 N1 -3.5(8) . . . . ?
C3 C4 C5 N2 178.2(5) . . . . ?
N3 N2 C5 N1 178.2(4) . . . . ?
C6 N2 C5 N1 -1.2(7) . . . . ?
N3 N2 C5 C4 -3.4(8) . . . . ?
C6 N2 C5 C4 177.3(5) . . . . ?
N3 N2 C6 C7 1.6(6) . . . . ?
C5 N2 C6 C7 -179.0(4) . . . . ?
N3 N2 C6 Pd1 -179.7(3) . . . . ?
C5 N2 C6 Pd1 -0.3(6) . . . . ?
N3 N4 C7 C6 -1.0(6) . . . . ?
C8 N4 C7 C6 179.1(5) . . . . ?
N3 N4 C7 C9 -175.6(5) . . . . ?
C8 N4 C7 C9 4.5(9) . . . . ?
N2 C6 C7 N4 -0.3(6) . . . . ?
Pd1 C6 C7 N4 -178.1(6) . . . . ?
N2 C6 C7 C9 173.8(5) . . . . ?
Pd1 C6 C7 C9 -4.0(12) . . . . ?
C10 O1 C9 C7 -169.2(5) . . . . ?
N4 C7 C9 O1 -68.8(7) . . . . ?
C6 C7 C9 O1 118.0(6) . . . . ?
C9 O1 C10 C15 1.2(8) . . . . ?
C9 O1 C10 C11 -179.9(5) . . . . ?
O1 C10 C11 C12 -177.6(5) . . . . ?
C15 C10 C11 C12 1.3(9) . . . . ?
C10 C11 C12 C13 -0.5(10) . . . . ?
C11 C12 C13 C14 -0.6(10) . . . . ?
C11 C12 C13 C16 -179.7(6) . . . . ?
C12 C13 C14 C15 0.9(10) . . . . ?
C16 C13 C14 C15 -179.9(6) . . . . ?
C13 C14 C15 C10 -0.2(9) . . . . ?
O1 C10 C15 C14 177.9(5) . . . . ?
C11 C10 C15 C14 -0.9(9) . . . . ?
